data_2311205
loop_
_publ_author_name
'Akkurt, Mehmet'
'Mohamed, Shaaban K.'
'Elremaily, Mahmoud A. A.'
'Santoyo-Gonzalez, Francisco'
'Albayati, Mustafa R.'

_publ_section_title
;
 Ethyl
 4-(4-chloro-anilino)-1-(4-chloro-phen-yl)-2-methyl-5-oxo-2,5-di-hydro-1H-pyrrole-2-carboxyl-ate.
;
_journal_coeditor_code SJ5367
_journal_issue 'Pt 12'
_journal_name_full 'Acta crystallographica. Section E, Structure reports online'
_journal_page_first o1761
_journal_page_last 2
_journal_paper_doi 10.1107/S1600536813030560
_journal_volume 69
_journal_year 2013
_chemical_formula_iupac 'C20 H18 Cl2 N2 O3'
_chemical_formula_moiety 'C20 H18 Cl2 N2 O3'
_chemical_formula_sum 'C20 H18 Cl2 N2 O3'
_chemical_formula_weight 405.26
_chemical_name_systematic
'Ethyl 4-(4-chloroanilino)-1-(4-chlorophenyl)-2-methyl-5-oxo-2,5-dihydro-1<i>H</i>-pyrrole-2-carboxylate'
_space_group_IT_number 2
_space_group_name_Hall '-P 1'
_space_group_name_H-M_alt 'P -1'
_symmetry_cell_setting triclinic
_symmetry_space_group_name_Hall '-P 1'
_symmetry_space_group_name_H-M 'P -1'
_cell_angle_alpha 86.484(2)
_cell_angle_beta 80.098(2)
_cell_angle_gamma 78.671(2)
_cell_formula_units_Z 2
_cell_length_a 5.8319(3)
_cell_length_b 12.3759(6)
_cell_length_c 13.5707(6)
_cell_measurement_reflns_used 6329
_cell_measurement_temperature 100(2)
_cell_measurement_theta_max 30.13
_cell_measurement_theta_min 2.30
_cell_volume 945.69(8)
_computing_cell_refinement 'SAINT (Bruker, 2007)'
_computing_data_collection 'APEX2 (Bruker, 2007)'
_computing_data_reduction 'SAINT (Bruker, 2007)'
_computing_molecular_graphics 'ORTEP-3 for Windows (Farrugia, 2012)'
_computing_publication_material 'WinGX (Farrugia, 2012) and PLATON (Spek, 2009)'
_computing_structure_refinement 'SHELXL97 (Sheldrick, 2008)'
_computing_structure_solution 'SIR97 (Altomare <i>et al.</i>, 1999)'
_diffrn_ambient_temperature 100(2)
_diffrn_measured_fraction_theta_full 0.999
_diffrn_measured_fraction_theta_max 0.920
_diffrn_measurement_device_type 'Bruker APEXII CCD'
_diffrn_measurement_method '\f and \w scans'
_diffrn_radiation_monochromator graphite
_diffrn_radiation_source 'sealed tube'
_diffrn_radiation_type MoK\a
_diffrn_radiation_wavelength 0.71073
_diffrn_reflns_av_R_equivalents 0.0344
_diffrn_reflns_av_sigmaI/netI 0.0433
_diffrn_reflns_limit_h_max 8
_diffrn_reflns_limit_h_min -8
_diffrn_reflns_limit_k_max 16
_diffrn_reflns_limit_k_min -17
_diffrn_reflns_limit_l_max 19
_diffrn_reflns_limit_l_min -19
_diffrn_reflns_number 15209
_diffrn_reflns_reduction_process
;
;
_diffrn_reflns_theta_full 25.24
_diffrn_reflns_theta_max 30.50
_diffrn_reflns_theta_min 2.23
_diffrn_standards_number 0
_exptl_absorpt_coefficient_mu 0.367
_exptl_absorpt_correction_T_max 0.990
_exptl_absorpt_correction_T_min 0.967
_exptl_absorpt_correction_type numerical
_exptl_absorpt_process_details '(SADABS; Bruker, 2005)'
_exptl_crystal_colour colourless
_exptl_crystal_density_diffrn 1.423
_exptl_crystal_density_method 'Not Measured'
_exptl_crystal_description Prisms
_exptl_crystal_F_000 420
_exptl_crystal_size_max 0.478
_exptl_crystal_size_mid 0.076
_exptl_crystal_size_min 0.028
_refine_diff_density_max 0.422
_refine_diff_density_min -0.257
_refine_ls_extinction_method none
_refine_ls_goodness_of_fit_ref 1.016
_refine_ls_hydrogen_treatment mixed
_refine_ls_matrix_type full
_refine_ls_number_parameters 250
_refine_ls_number_reflns 5316
_refine_ls_number_restraints 0
_refine_ls_restrained_S_all 1.016
_refine_ls_R_factor_all 0.0689
_refine_ls_R_factor_gt 0.0447
_refine_ls_shift/su_max 0.001
_refine_ls_shift/su_mean 0.000
_refine_ls_structure_factor_coef Fsqd
_refine_ls_weighting_details 'W=1/[\S^2^(FO^2^)+(0.0440P)^2^+0.5765P] where P=(F~O~^2^+2F~C~^2^)/3'
_refine_ls_weighting_scheme calc
_refine_ls_wR_factor_gt 0.0965
_refine_ls_wR_factor_ref 0.1072
_reflns_number_gt 4054
_reflns_number_total 5316
_reflns_threshold_expression I>2\s(I)
_cod_data_source_file sj5367sup1.cif
_cod_data_source_block I
_cod_database_code 2311205

loop_
_symmetry_equiv_pos_site_id
_symmetry_equiv_pos_as_xyz
1 x,y,z
2 -x,-y,-z

loop_
_atom_site_aniso_label
_atom_site_aniso_U_11
_atom_site_aniso_U_22
_atom_site_aniso_U_33
_atom_site_aniso_U_12
_atom_site_aniso_U_13
_atom_site_aniso_U_23
Cl1 0.0291(2) 0.0339(2) 0.0272(2) -0.0135(2) 0.0079(2) 0.0061(2)
Cl2 0.0299(2) 0.0307(2) 0.0238(2) -0.0092(2) 0.0092(2) 0.0045(2)
O1 0.0237(6) 0.0222(6) 0.0228(6) -0.0007(5) 0.0025(5) -0.0028(5)
O2 0.0181(6) 0.0245(6) 0.0262(6) -0.0013(5) -0.0016(5) 0.0013(5)
O3 0.0212(6) 0.0213(6) 0.0175(6) -0.0061(5) 0.0007(5) -0.0008(4)
N1 0.0167(6) 0.0174(6) 0.0153(6) -0.0042(5) 0.0023(5) 0.0008(5)
N2 0.0232(7) 0.0200(7) 0.0135(7) -0.0082(5) 0.0011(5) 0.0007(5)
C1 0.0359(11) 0.0322(10) 0.0355(11) -0.0059(8) 0.0063(9) -0.0096(8)
C2 0.0246(9) 0.0249(9) 0.0311(10) 0.0019(7) 0.0063(7) -0.0046(7)
C3 0.0163(7) 0.0185(8) 0.0205(8) -0.0057(6) 0.0035(6) 0.0012(6)
C4 0.0185(7) 0.0194(8) 0.0161(7) -0.0049(6) 0.0018(6) 0.0002(6)
C5 0.0206(8) 0.0175(8) 0.0167(7) -0.0042(6) 0.0016(6) 0.0031(6)
C6 0.0142(7) 0.0167(7) 0.0181(8) -0.0015(6) -0.0006(6) 0.0039(6)
C7 0.0126(7) 0.0156(7) 0.0184(7) -0.0010(5) -0.0012(6) 0.0021(6)
C8 0.0159(7) 0.0180(7) 0.0145(7) -0.0052(6) 0.0009(6) 0.0007(6)
C9 0.0171(7) 0.0196(8) 0.0244(8) -0.0018(6) -0.0015(6) 0.0020(6)
C10 0.0135(7) 0.0252(9) 0.0247(8) -0.0024(6) 0.0012(6) -0.0011(7)
C11 0.0195(8) 0.0230(8) 0.0172(8) -0.0082(6) 0.0027(6) 0.0013(6)
C12 0.0234(8) 0.0207(8) 0.0249(9) -0.0020(7) 0.0013(7) 0.0064(7)
C13 0.0151(7) 0.0216(8) 0.0232(8) -0.0007(6) 0.0024(6) 0.0039(6)
C14 0.0208(8) 0.0267(9) 0.0222(8) -0.0041(7) -0.0029(7) -0.0010(7)
C15 0.0192(7) 0.0133(7) 0.0178(7) -0.0016(6) 0.0018(6) 0.0016(6)
C16 0.0244(8) 0.0229(8) 0.0154(7) -0.0071(7) 0.0023(6) -0.0015(6)
C17 0.0232(8) 0.0247(9) 0.0230(8) -0.0083(7) 0.0017(7) -0.0016(7)
C18 0.0222(8) 0.0175(8) 0.0209(8) -0.0032(6) 0.0053(6) 0.0040(6)
C19 0.0330(9) 0.0212(8) 0.0151(8) -0.0048(7) 0.0002(7) 0.0037(6)
C20 0.0272(9) 0.0199(8) 0.0199(8) -0.0073(7) -0.0034(7) 0.0033(6)

loop_
_atom_site_type_symbol
_atom_site_label
_atom_site_fract_x
_atom_site_fract_y
_atom_site_fract_z
_atom_site_U_iso_or_equiv
_atom_site_thermal_displace_type
_atom_site_calc_flag
_atom_site_refinement_flags
_atom_site_occupancy
Cl Cl1 -0.31063(8) 0.07225(4) 0.69233(3) 0.03080(10) Uani d . 1.000
Cl Cl2 1.25672(8) 0.72550(4) 0.02289(3) 0.02950(10) Uani d . 1.000
O O1 0.5731(2) 0.12044(10) 0.17897(9) 0.0241(3) Uani d . 1.000
O O2 0.6786(2) 0.14299(10) 0.32697(9) 0.0236(3) Uani d . 1.000
O O3 0.3146(2) 0.43138(9) 0.48510(8) 0.0202(3) Uani d . 1.000
N N1 0.2726(2) 0.30149(11) 0.37842(10) 0.0170(3) Uani d . 1.000
N N2 0.5923(3) 0.51847(11) 0.32002(11) 0.0189(4) Uani d . 1.000
C C1 0.7355(4) -0.03397(17) 0.07524(16) 0.0357(6) Uani d . 1.000
C C2 0.7738(3) 0.02748(15) 0.16086(15) 0.0289(5) Uani d . 1.000
C C3 0.5515(3) 0.17059(13) 0.26519(12) 0.0190(4) Uani d . 1.000
C C4 0.3517(3) 0.27458(13) 0.27306(12) 0.0184(4) Uani d . 1.000
C C5 0.4781(3) 0.36851(13) 0.23366(12) 0.0189(4) Uani d . 1.000
C C6 0.4865(3) 0.43147(13) 0.30866(12) 0.0170(4) Uani d . 1.000
C C7 0.3497(3) 0.39131(13) 0.40231(12) 0.0160(4) Uani d . 1.000
C C8 0.1309(3) 0.24248(13) 0.45108(11) 0.0163(4) Uani d . 1.000
C C9 -0.1047(3) 0.29019(14) 0.48361(13) 0.0209(4) Uani d . 1.000
C C10 -0.2422(3) 0.23718(14) 0.55733(13) 0.0218(5) Uani d . 1.000
C C11 -0.1409(3) 0.13768(14) 0.59758(12) 0.0201(5) Uani d . 1.000
C C12 0.0925(3) 0.08893(14) 0.56566(13) 0.0242(5) Uani d . 1.000
C C13 0.2296(3) 0.14242(14) 0.49218(13) 0.0212(4) Uani d . 1.000
C C14 0.1474(3) 0.26393(15) 0.22100(13) 0.0234(5) Uani d . 1.000
C C15 0.7471(3) 0.56641(13) 0.24775(12) 0.0176(4) Uani d . 1.000
C C16 0.9122(3) 0.61854(14) 0.27971(12) 0.0212(4) Uani d . 1.000
C C17 1.0685(3) 0.66771(14) 0.21109(13) 0.0237(5) Uani d . 1.000
C C18 1.0587(3) 0.66457(13) 0.10993(13) 0.0215(5) Uani d . 1.000
C C19 0.8948(3) 0.61546(14) 0.07666(13) 0.0238(5) Uani d . 1.000
C C20 0.7376(3) 0.56599(14) 0.14567(13) 0.0222(5) Uani d . 1.000
H H1A 0.59060 -0.06430 0.09440 0.0540 Uiso c RU 1.000
H H1B 0.87100 -0.09420 0.05820 0.0540 Uiso c RU 1.000
H H1C 0.71990 0.01640 0.01710 0.0540 Uiso c RU 1.000
H H2A 0.78020 -0.02140 0.22130 0.0350 Uiso c RU 1.000
H H2B 0.92480 0.05470 0.14400 0.0350 Uiso c RU 1.000
H H2N 0.591(3) 0.5340(16) 0.3776(15) 0.017(5) Uiso d . 1.000
H H5 0.54190 0.38060 0.16550 0.0230 Uiso c RU 1.000
H H9 -0.17120 0.35890 0.45540 0.0250 Uiso c RU 1.000
H H10 -0.40350 0.26880 0.57980 0.0260 Uiso c RU 1.000
H H12 0.15800 0.01990 0.59360 0.0290 Uiso c RU 1.000
H H13 0.39090 0.11050 0.47010 0.0250 Uiso c RU 1.000
H H14A 0.07270 0.20340 0.25260 0.0350 Uiso c RU 1.000
H H14B 0.20690 0.24870 0.15020 0.0350 Uiso c RU 1.000
H H14C 0.03050 0.33290 0.22650 0.0350 Uiso c RU 1.000
H H16 0.91750 0.62030 0.34920 0.0250 Uiso c RU 1.000
H H17 1.18060 0.70300 0.23310 0.0280 Uiso c RU 1.000
H H19 0.88870 0.61530 0.00720 0.0290 Uiso c RU 1.000
H H20 0.62410 0.53200 0.12320 0.0270 Uiso c RU 1.000

loop_
_atom_type_symbol
_atom_type_description
_atom_type_scat_dispersion_real
_atom_type_scat_dispersion_imag
_atom_type_scat_source
C C 0.0033 0.0016 ' International Tables Vol C Tables 4.2.6.8 and 6.1.1.4'
H H 0.0000 0.0000 ' International Tables Vol C Tables 4.2.6.8 and 6.1.1.4'
Cl Cl 0.1484 0.1585 ' International Tables Vol C Tables 4.2.6.8 and 6.1.1.4'
N N 0.0061 0.0033 ' International Tables Vol C Tables 4.2.6.8 and 6.1.1.4'
O O 0.0106 0.0060 ' International Tables Vol C Tables 4.2.6.8 and 6.1.1.4'

loop_
_exptl_crystal_face_index_h
_exptl_crystal_face_index_k
_exptl_crystal_face_index_l
_exptl_crystal_face_perp_dist
0.00 0.00 -1.00 0.0130
0.00 0.00 1.00 0.0140
0.00 -3.00 -1.00 0.0270
0.00 3.00 1.00 0.0330
-3.00 -1.00 -2.00 0.2340
1.00 2.00 1.00 0.1000

loop_
_geom_angle_atom_site_label_1
_geom_angle_atom_site_label_2
_geom_angle_atom_site_label_3
_geom_angle
_geom_angle_publ_flag
C2 O1 C3 115.02(13) no
C4 N1 C7 112.06(13) no
C4 N1 C8 126.06(13) no
C7 N1 C8 121.88(13) no
C6 N2 C15 127.47(14) no
C15 N2 H2N 115.2(13) no
C6 N2 H2N 115.5(13) no
O1 C2 C1 107.00(15) no
O1 C3 C4 111.43(14) no
O1 C3 O2 124.67(15) no
O2 C3 C4 123.77(15) no
N1 C4 C5 101.95(12) no
N1 C4 C3 109.18(13) no
C3 C4 C14 113.41(14) no
C5 C4 C14 114.95(14) no
C3 C4 C5 104.40(14) no
N1 C4 C14 112.07(14) no
C4 C5 C6 110.04(14) no
N2 C6 C5 136.07(16) no
N2 C6 C7 115.09(14) no
C5 C6 C7 108.81(15) no
O3 C7 N1 126.42(15) no
N1 C7 C6 106.87(13) no
O3 C7 C6 126.70(15) no
N1 C8 C13 120.72(15) no
N1 C8 C9 118.79(14) no
C9 C8 C13 120.41(15) no
C8 C9 C10 119.87(16) no
C9 C10 C11 118.95(16) no
C10 C11 C12 121.86(16) no
Cl1 C11 C12 118.95(13) no
Cl1 C11 C10 119.19(14) no
C11 C12 C13 118.99(16) no
C8 C13 C12 119.91(16) no
C16 C15 C20 119.27(15) no
N2 C15 C16 118.52(15) no
N2 C15 C20 122.19(16) no
C15 C16 C17 120.71(15) no
C16 C17 C18 119.03(16) no
Cl2 C18 C19 119.34(13) no
Cl2 C18 C17 119.29(13) no
C17 C18 C19 121.37(16) no
C18 C19 C20 119.60(16) no
C15 C20 C19 120.01(16) no
C2 C1 H1A 109.00 no
C2 C1 H1B 109.00 no
C2 C1 H1C 109.00 no
H1A C1 H1B 109.00 no
H1A C1 H1C 109.00 no
H1B C1 H1C 109.00 no
O1 C2 H2A 110.00 no
O1 C2 H2B 110.00 no
C1 C2 H2A 110.00 no
C1 C2 H2B 110.00 no
H2A C2 H2B 109.00 no
C4 C5 H5 125.00 no
C6 C5 H5 125.00 no
C8 C9 H9 120.00 no
C10 C9 H9 120.00 no
C9 C10 H10 121.00 no
C11 C10 H10 120.00 no
C11 C12 H12 121.00 no
C13 C12 H12 120.00 no
C8 C13 H13 120.00 no
C12 C13 H13 120.00 no
C4 C14 H14A 109.00 no
C4 C14 H14B 109.00 no
C4 C14 H14C 109.00 no
H14A C14 H14B 109.00 no
H14A C14 H14C 109.00 no
H14B C14 H14C 109.00 no
C15 C16 H16 120.00 no
C17 C16 H16 120.00 no
C16 C17 H17 120.00 no
C18 C17 H17 121.00 no
C18 C19 H19 120.00 no
C20 C19 H19 120.00 no
C15 C20 H20 120.00 no
C19 C20 H20 120.00 no

loop_
_geom_bond_atom_site_label_1
_geom_bond_atom_site_label_2
_geom_bond_distance
_geom_bond_publ_flag
Cl1 C11 1.7431(17) no
Cl2 C18 1.7496(18) no
O1 C2 1.470(2) no
O1 C3 1.333(2) no
O2 C3 1.203(2) no
O3 C7 1.2245(19) no
N1 C4 1.463(2) no
N1 C7 1.354(2) no
N1 C8 1.434(2) no
N2 C6 1.370(2) no
N2 C15 1.401(2) no
N2 H2N 0.82(2) no
C1 C2 1.498(3) no
C3 C4 1.553(2) no
C4 C5 1.518(2) no
C4 C14 1.516(3) no
C5 C6 1.332(2) no
C6 C7 1.493(2) no
C8 C9 1.391(2) no
C8 C13 1.386(2) no
C9 C10 1.387(2) no
C10 C11 1.381(2) no
C11 C12 1.382(3) no
C12 C13 1.387(2) no
C15 C20 1.396(2) no
C15 C16 1.398(2) no
C16 C17 1.387(2) no
C17 C18 1.387(2) no
C18 C19 1.377(3) no
C19 C20 1.395(2) no
C1 H1A 0.9800 no
C1 H1B 0.9800 no
C1 H1C 0.9800 no
C2 H2A 0.9900 no
C2 H2B 0.9900 no
C5 H5 0.9500 no
C9 H9 0.9500 no
C10 H10 0.9500 no
C12 H12 0.9500 no
C13 H13 0.9500 no
C14 H14A 0.9800 no
C14 H14B 0.9800 no
C14 H14C 0.9800 no
C16 H16 0.9500 no
C17 H17 0.9500 no
C19 H19 0.9500 no
C20 H20 0.9500 no

loop_
_geom_hbond_atom_site_label_D
_geom_hbond_atom_site_label_H
_geom_hbond_atom_site_label_A
_geom_hbond_site_symmetry_A
_geom_hbond_distance_DH
_geom_hbond_distance_HA
_geom_hbond_distance_DA
_geom_hbond_angle_DHA
_geom_hbond_publ_flag
N2 H2N O3 . 0.82(2) 2.471(19) 2.8187(19) 107.0(15) yes
N2 H2N O3 2_666 0.82(2) 2.12(2) 2.9158(19) 164.9(18) yes
C12 H12 O2 2_656 0.9500 2.3400 3.285(2) 176.00 yes
C13 H13 O2 . 0.9500 2.4100 3.142(2) 134.00 yes
C14 H14A O2 1_455 0.9800 2.5800 3.431(2) 146.00 yes
C16 H16 O3 2_666 0.9500 2.5300 3.308(2) 139.00 yes

loop_
_geom_torsion_atom_site_label_1
_geom_torsion_atom_site_label_2
_geom_torsion_atom_site_label_3
_geom_torsion_atom_site_label_4
_geom_torsion
_geom_torsion_publ_flag
C3 O1 C2 C1 166.64(15) no
C2 O1 C3 O2 -1.9(2) no
C2 O1 C3 C4 174.18(13) no
C7 N1 C8 C13 -103.74(19) no
C7 N1 C4 C5 -3.72(17) no
C8 N1 C4 C5 176.48(14) no
C7 N1 C4 C14 -127.16(15) no
C8 N1 C4 C14 53.0(2) no
C4 N1 C8 C9 -107.33(18) no
C7 N1 C4 C3 106.33(15) no
C8 N1 C4 C3 -73.47(19) no
C4 N1 C7 C6 1.14(18) no
C4 N1 C7 O3 -178.53(16) no
C8 N1 C7 O3 1.3(3) no
C4 N1 C8 C13 76.0(2) no
C8 N1 C7 C6 -179.05(14) no
C7 N1 C8 C9 72.9(2) no
C15 N2 C6 C7 173.96(16) no
C6 N2 C15 C16 -152.75(18) no
C15 N2 C6 C5 -3.7(3) no
C6 N2 C15 C20 28.8(3) no
O1 C3 C4 N1 158.36(13) no
O2 C3 C4 C14 -151.28(17) no
O1 C3 C4 C5 -93.24(16) no
O2 C3 C4 C5 82.87(19) no
O2 C3 C4 N1 -25.5(2) no
O1 C3 C4 C14 32.62(19) no
C14 C4 C5 C6 126.70(16) no
C3 C4 C5 C6 -108.42(16) no
N1 C4 C5 C6 5.23(18) no
C4 C5 C6 C7 -4.8(2) no
C4 C5 C6 N2 172.91(19) no
N2 C6 C7 O3 3.8(3) no
C5 C6 C7 N1 2.39(19) no
N2 C6 C7 N1 -175.86(14) no
C5 C6 C7 O3 -177.94(17) no
N1 C8 C13 C12 177.09(15) no
N1 C8 C9 C10 -176.92(15) no
C13 C8 C9 C10 -0.3(3) no
C9 C8 C13 C12 0.5(3) no
C8 C9 C10 C11 0.4(3) no
C9 C10 C11 C12 -0.8(3) no
C9 C10 C11 Cl1 178.48(13) no
Cl1 C11 C12 C13 -178.25(13) no
C10 C11 C12 C13 1.0(3) no
C11 C12 C13 C8 -0.9(3) no
N2 C15 C16 C17 -179.68(16) no
C20 C15 C16 C17 -1.2(3) no
N2 C15 C20 C19 179.60(16) no
C16 C15 C20 C19 1.2(3) no
C15 C16 C17 C18 0.1(3) no
C16 C17 C18 Cl2 -179.53(13) no
C16 C17 C18 C19 1.1(3) no
Cl2 C18 C19 C20 179.51(13) no
C17 C18 C19 C20 -1.2(3) no
C18 C19 C20 C15 0.0(3) no
